data_7024966
loop_
_publ_author_name
'Zi, Guofu'
'Zhang, Furen'
'Xiang, Li'
'Chen, Yue'
'Fang, Weihai'
'Song, Haibin'

_publ_section_title
;
 Synthesis and characterization of group 4 metal amides with new
 C2-symmetric binaphthyldiamine-based ligands and their use as catalysts
 for asymmetric hydroamination/cyclization.
;
_journal_issue 17
_journal_name_full 'Dalton transactions (Cambridge, England : 2003)'
_journal_page_first 4048
_journal_page_last 4061
_journal_paper_doi 10.1039/b923457h
_journal_volume 39
_journal_year 2010
_chemical_absolute_configuration rmad
_chemical_formula_moiety 'C42 H54 N4 O4 S2 Ti'
_chemical_formula_sum 'C42 H54 N4 O4 S2 Ti'
_chemical_formula_weight 790.91
_chemical_name_systematic
;
?
;
_space_group_IT_number 152
_symmetry_cell_setting trigonal
_symmetry_space_group_name_Hall 'P 31 2"'
_symmetry_space_group_name_H-M 'P 31 2 1'
_atom_sites_solution_hydrogens geom
_atom_sites_solution_primary direct
_atom_sites_solution_secondary difmap
_audit_creation_method SHELXL-97
_cell_angle_alpha 90.00
_cell_angle_beta 90.00
_cell_angle_gamma 120.00
_cell_formula_units_Z 3
_cell_length_a 11.4515(4)
_cell_length_b 11.4515(4)
_cell_length_c 26.7751(12)
_cell_measurement_reflns_used 6863
_cell_measurement_temperature 113(2)
_cell_measurement_theta_max 27.9
_cell_measurement_theta_min 2.1
_cell_volume 3040.8(2)
_computing_cell_refinement CrystalClear
_computing_data_collection CrystalClear
_computing_data_reduction CrystalClear
_computing_publication_material 'CrystalStructure 3.7.0'
_computing_structure_refinement 'SHELXL-97 (Sheldrick, 1997)'
_computing_structure_solution 'SHELXS-97 (Sheldrick, 1990)'
_diffrn_ambient_temperature 113(2)
_diffrn_detector_area_resol_mean 7.31
_diffrn_measured_fraction_theta_full 0.999
_diffrn_measured_fraction_theta_max 0.999
_diffrn_measurement_device_type 'Rigaku Saturn CCD area dector'
_diffrn_measurement_method '\w and \f scans'
_diffrn_radiation_monochromator confocal
_diffrn_radiation_source 'rotating anode'
_diffrn_radiation_type MoK\a
_diffrn_radiation_wavelength 0.71070
_diffrn_reflns_av_R_equivalents 0.0419
_diffrn_reflns_av_sigmaI/netI 0.0381
_diffrn_reflns_limit_h_max 15
_diffrn_reflns_limit_h_min -13
_diffrn_reflns_limit_k_max 8
_diffrn_reflns_limit_k_min -15
_diffrn_reflns_limit_l_max 35
_diffrn_reflns_limit_l_min -35
_diffrn_reflns_number 20696
_diffrn_reflns_theta_full 27.85
_diffrn_reflns_theta_max 27.85
_diffrn_reflns_theta_min 2.05
_diffrn_standards_decay_% 0
_diffrn_standards_interval_count 0
_diffrn_standards_interval_time 0
_diffrn_standards_number 0
_exptl_absorpt_coefficient_mu 0.360
_exptl_absorpt_correction_T_max 0.9649
_exptl_absorpt_correction_T_min 0.9122
_exptl_absorpt_correction_type multi-scan
_exptl_absorpt_process_details Crystalclear
_exptl_crystal_colour red
_exptl_crystal_density_diffrn 1.296
_exptl_crystal_density_method 'not measured'
_exptl_crystal_description platelet
_exptl_crystal_F_000 1260
_exptl_crystal_size_max 0.26
_exptl_crystal_size_mid 0.24
_exptl_crystal_size_min 0.10
_refine_diff_density_max 0.560
_refine_diff_density_min -0.435
_refine_diff_density_rms 0.062
_refine_ls_abs_structure_details 'Flack H D (1983), Acta Cryst. A39, 876-881'
_refine_ls_abs_structure_Flack 0.02(6)
_refine_ls_extinction_coef 0.0067(17)
_refine_ls_extinction_expression Fc^*^=kFc[1+0.001xFc^2^\l^3^/sin(2\q)]^-1/4^
_refine_ls_extinction_method SHELXL
_refine_ls_goodness_of_fit_ref 1.077
_refine_ls_hydrogen_treatment constr
_refine_ls_matrix_type full
_refine_ls_number_parameters 303
_refine_ls_number_reflns 4816
_refine_ls_number_restraints 58
_refine_ls_restrained_S_all 1.177
_refine_ls_R_factor_all 0.0728
_refine_ls_R_factor_gt 0.0665
_refine_ls_shift/su_max 0.007
_refine_ls_shift/su_mean 0.000
_refine_ls_structure_factor_coef Fsqd
_refine_ls_weighting_details 'calc w=1/[\s^2^(Fo^2^)+(0.0749P)^2^+2.3821P] where P=(Fo^2^+2Fc^2^)/3'
_refine_ls_weighting_scheme calc
_refine_ls_wR_factor_gt 0.1582
_refine_ls_wR_factor_ref 0.1641
_reflns_number_gt 4342
_reflns_number_total 4816
_reflns_threshold_expression >2sigma(I)
_cod_data_source_file b923457h.txt
_cod_data_source_block compound15
_cod_database_code 7024966

loop_
_symmetry_equiv_pos_as_xyz
'x, y, z'
'-y, x-y, z+1/3'
'-x+y, -x, z+2/3'
'y, x, -z'
'x-y, -y, -z+2/3'
'-x, -x+y, -z+1/3'

loop_
_atom_site_label
_atom_site_type_symbol
_atom_site_fract_x
_atom_site_fract_y
_atom_site_fract_z
_atom_site_U_iso_or_equiv
_atom_site_adp_type
_atom_site_occupancy
_atom_site_symmetry_multiplicity
_atom_site_calc_flag
_atom_site_refinement_flags
_atom_site_disorder_assembly
_atom_site_disorder_group
O2 O 0.755(4) 0.4208(7) 0.4246(5) 0.034(3) Uani 0.50 1 d P A -1
C1 C 0.3603(5) 0.3027(8) 0.5114(3) 0.0264(9) Uani 0.50 1 d PGD A -1
C2 C 0.4849(5) 0.3336(7) 0.4918(2) 0.0257(9) Uani 0.50 1 d PGD A -1
C3 C 0.5452(5) 0.2595(8) 0.5062(2) 0.0366(11) Uani 0.50 1 d PG A -1
H3A H 0.6303 0.2806 0.4928 0.044 Uiso 0.50 1 calc PR A -1
C4 C 0.4809(6) 0.1545(8) 0.5402(3) 0.0393(12) Uani 0.50 1 d PG A -1
H4A H 0.5221 0.1038 0.5501 0.047 Uiso 0.50 1 calc PR A -1
C5 C 0.3563(6) 0.1236(8) 0.5598(3) 0.0368(12) Uani 0.50 1 d PGD A -1
C6 C 0.2960(5) 0.1977(10) 0.5454(4) 0.0330(13) Uani 0.50 1 d PGD A -1
C7 C 0.1694(8) 0.1702(8) 0.5727(3) 0.0356(19) Uani 0.50 1 d PD A -1
H7A H 0.0926 0.1312 0.5491 0.043 Uiso 0.50 1 calc PR A -1
H7B H 0.1801 0.2562 0.5853 0.043 Uiso 0.50 1 calc PR A -1
C8 C 0.1381(9) 0.0731(9) 0.6164(3) 0.061(2) Uani 0.50 1 d PD A -1
H8A H 0.0442 0.0394 0.6276 0.073 Uiso 0.50 1 calc PR A -1
H8B H 0.1987 0.1223 0.6446 0.073 Uiso 0.50 1 calc PR A -1
C9 C 0.1557(8) -0.0474(8) 0.6022(3) 0.077(3) Uani 0.50 1 d PD A -1
H9A H 0.1175 -0.0828 0.5688 0.092 Uiso 0.50 1 calc PR A -1
H9B H 0.1122 -0.1209 0.6270 0.092 Uiso 0.50 1 calc PR A -1
C10 C 0.3149(9) 0.0163(10) 0.6024(4) 0.0570(19) Uani 0.50 1 d PD A -1
H10A H 0.3547 0.0589 0.6349 0.068 Uiso 0.50 1 calc PR A -1
H10B H 0.3412 -0.0519 0.5944 0.068 Uiso 0.50 1 calc PR A -1
C11 C 0.2976(8) 0.3818(5) 0.4896(4) 0.0264(9) Uani 0.50 1 d PGD A -1
C12 C 0.3437(7) 0.5151(5) 0.5031(3) 0.0257(9) Uani 0.50 1 d PGD A -1
C13 C 0.2800(8) 0.5824(4) 0.4847(2) 0.0366(11) Uani 0.50 1 d PG A -1
H13A H 0.3115 0.6734 0.4940 0.044 Uiso 0.50 1 calc PR A -1
C14 C 0.1701(8) 0.5164(6) 0.4529(3) 0.0393(12) Uani 0.50 1 d PG A -1
H14A H 0.1266 0.5624 0.4403 0.047 Uiso 0.50 1 calc PR A -1
C15 C 0.1240(9) 0.3832(6) 0.4394(3) 0.0368(12) Uani 0.50 1 d PGD A -1
C16 C 0.1877(10) 0.3159(4) 0.4577(4) 0.0330(13) Uani 0.50 1 d PGD A -1
C17 C 0.1549(8) 0.1763(8) 0.4403(3) 0.0356(19) Uani 0.50 1 d PD A -1
H17A H 0.2392 0.1828 0.4276 0.043 Uiso 0.50 1 calc PR A -1
H17B H 0.1266 0.1162 0.4698 0.043 Uiso 0.50 1 calc PR A -1
C19 C -0.0108(12) 0.1863(8) 0.3805(4) 0.077(3) Uani 0.50 1 d PD A -1
H19A H 0.0286 0.2185 0.3470 0.092 Uiso 0.50 1 calc PR A -1
H19B H -0.1083 0.1228 0.3757 0.092 Uiso 0.50 1 calc PR A -1
C18 C 0.0485(10) 0.1094(8) 0.4008(3) 0.061(2) Uani 0.50 1 d PD A -1
H18A H 0.0881 0.0847 0.3727 0.073 Uiso 0.50 1 calc PR A -1
H18B H -0.0253 0.0245 0.4149 0.073 Uiso 0.50 1 calc PR A -1
C20 C 0.0021(11) 0.3020(9) 0.4079(4) 0.0570(19) Uani 0.50 1 d PD A -1
H20A H -0.0778 0.2692 0.4299 0.068 Uiso 0.50 1 calc PR A -1
H20B H -0.0030 0.3639 0.3833 0.068 Uiso 0.50 1 calc PR A -1
Ti1 Ti 0.65087(11) 0.61898(12) 0.52528(4) 0.0297(3) Uani 0.50 1 d P A -1
N3 N 0.8094(13) 0.6324(12) 0.5560(3) 0.043(3) Uani 0.50 1 d PD A -1
C39 C 0.9042(8) 0.6151(11) 0.5236(3) 0.053(2) Uani 0.50 1 d PD A -1
H39A H 0.9970 0.6784 0.5339 0.080 Uiso 0.50 1 calc PR A -1
H39B H 0.8914 0.6329 0.4888 0.080 Uiso 0.50 1 calc PR A -1
H39C H 0.8871 0.5226 0.5266 0.080 Uiso 0.50 1 calc PR A -1
C40 C 0.8346(8) 0.6283(13) 0.6101(3) 0.065(3) Uani 0.50 1 d PD A -1
H40A H 0.9264 0.6998 0.6182 0.097 Uiso 0.50 1 calc PR A -1
H40B H 0.8245 0.5405 0.6186 0.097 Uiso 0.50 1 calc PR A -1
H40C H 0.7697 0.6420 0.6294 0.097 Uiso 0.50 1 calc PR A -1
N4 N 0.7219(5) 0.7780(6) 0.4883(2) 0.0403(14) Uani 0.50 1 d PD A -1
C41 C 0.8654(6) 0.8786(8) 0.4813(3) 0.051(2) Uani 0.50 1 d PD A -1
H41A H 0.8826 0.9666 0.4934 0.076 Uiso 0.50 1 calc PR A -1
H41B H 0.8882 0.8850 0.4458 0.076 Uiso 0.50 1 calc PR A -1
H41C H 0.9210 0.8510 0.5002 0.076 Uiso 0.50 1 calc PR A -1
C42 C 0.6242(13) 0.8043(19) 0.4591(6) 0.057(4) Uani 0.50 1 d PD A -1
H42A H 0.6376 0.8932 0.4679 0.086 Uiso 0.50 1 calc PR A -1
H42B H 0.5315 0.7349 0.4671 0.086 Uiso 0.50 1 calc PR A -1
H42C H 0.6401 0.8017 0.4232 0.086 Uiso 0.50 1 calc PR A -1
O4 O 0.4449(7) 0.754(4) 0.5758(6) 0.034(3) Uani 0.50 1 d P A -1
N2 N 0.4751(7) 0.5910(6) 0.5281(2) 0.0252(8) Uani 0.50 1 d PD A -1
N1 N 0.5537(6) 0.4509(7) 0.4606(2) 0.0252(8) Uani 0.50 1 d PD A -1
S2 S 0.4801(7) 0.6673(4) 0.5792(2) 0.0281(3) Uani 0.50 1 d PD A -1
S1 S 0.6416(4) 0.4631(7) 0.4126(2) 0.0281(3) Uani 0.50 1 d PD A -1
C30 C 0.3684(5) 0.5394(4) 0.62220(16) 0.0280(10) Uani 0.50 1 d PGD A -1
C31 C 0.4156(4) 0.4627(5) 0.64561(17) 0.0295(10) Uani 0.50 1 d PGD A -1
C32 C 0.3464(5) 0.3820(4) 0.68622(16) 0.0353(14) Uani 0.50 1 d PGD A -1
H32A H 0.3787 0.3296 0.7022 0.042 Uiso 0.50 1 calc PR A -1
C33 C 0.2299(5) 0.3780(4) 0.70341(15) 0.052(2) Uani 0.50 1 d PGD A -1
C34 C 0.1827(4) 0.4547(5) 0.68000(17) 0.0418(15) Uani 0.50 1 d PGD A -1
H34A H 0.1031 0.4520 0.6918 0.050 Uiso 0.50 1 calc PR A -1
C35 C 0.2519(5) 0.5354(4) 0.63939(17) 0.0342(13) Uani 0.50 1 d PGD A -1
C36 C 0.5395(7) 0.4591(7) 0.6281(3) 0.0368(13) Uani 0.50 1 d PD A -1
H36A H 0.5461 0.3881 0.6461 0.055 Uiso 0.50 1 calc PR A -1
H36B H 0.6201 0.5464 0.6347 0.055 Uiso 0.50 1 calc PR A -1
H36C H 0.5323 0.4403 0.5922 0.055 Uiso 0.50 1 calc PR A -1
C37 C 0.1538(9) 0.2924(8) 0.7479(3) 0.072(3) Uani 0.50 1 d PD A -1
H37A H 0.1828 0.2266 0.7545 0.107 Uiso 0.50 1 calc PR A -1
H37B H 0.0569 0.2449 0.7409 0.107 Uiso 0.50 1 calc PR A -1
H37C H 0.1724 0.3504 0.7773 0.107 Uiso 0.50 1 calc PR A -1
C38 C 0.1882(10) 0.6115(8) 0.6163(3) 0.0413(15) Uani 0.50 1 d PD A -1
H38A H 0.1021 0.5847 0.6329 0.062 Uiso 0.50 1 calc PR A -1
H38B H 0.1727 0.5901 0.5806 0.062 Uiso 0.50 1 calc PR A -1
H38C H 0.2488 0.7086 0.6205 0.062 Uiso 0.50 1 calc PR A -1
C21 C 0.5344(4) 0.3533(5) 0.36457(15) 0.0280(10) Uani 0.50 1 d PGD A -1
C22 C 0.4464(5) 0.3843(4) 0.34005(17) 0.0295(10) Uani 0.50 1 d PGD A -1
C23 C 0.3799(4) 0.3141(5) 0.29718(16) 0.0353(14) Uani 0.50 1 d PGD A -1
H23A H 0.3197 0.3353 0.2804 0.042 Uiso 0.50 1 calc PR A -1
C24 C 0.4014(5) 0.2129(4) 0.27883(15) 0.052(2) Uani 0.50 1 d PGD A -1
C25 C 0.4894(5) 0.1818(4) 0.30335(18) 0.0418(15) Uani 0.50 1 d PGD A -1
H25A H 0.5041 0.1126 0.2908 0.050 Uiso 0.50 1 calc PR A -1
C26 C 0.5559(4) 0.2520(5) 0.34622(17) 0.0342(13) Uani 0.50 1 d PGD A -1
C27 C 0.4144(7) 0.4914(7) 0.3576(3) 0.0368(13) Uani 0.50 1 d PD A -1
H27A H 0.4268 0.5024 0.3939 0.055 Uiso 0.50 1 calc PR A -1
H27B H 0.3208 0.4637 0.3493 0.055 Uiso 0.50 1 calc PR A -1
H27C H 0.4750 0.5772 0.3411 0.055 Uiso 0.50 1 calc PR A -1
C28 C 0.3309(9) 0.1387(9) 0.2323(3) 0.072(3) Uani 0.50 1 d PD A -1
H28A H 0.2924 0.0416 0.2375 0.107 Uiso 0.50 1 calc PR A -1
H28B H 0.3955 0.1682 0.2046 0.107 Uiso 0.50 1 calc PR A -1
H28C H 0.2585 0.1577 0.2242 0.107 Uiso 0.50 1 calc PR A -1
C29 C 0.6456(7) 0.2052(9) 0.3701(3) 0.0413(15) Uani 0.50 1 d PD A -1
H29A H 0.6368 0.1271 0.3517 0.062 Uiso 0.50 1 calc PR A -1
H29B H 0.6182 0.1798 0.4049 0.062 Uiso 0.50 1 calc PR A -1
H29C H 0.7396 0.2784 0.3690 0.062 Uiso 0.50 1 calc PR A -1
O1 O 0.6824(6) 0.6046(13) 0.4004(2) 0.0354(9) Uani 0.50 1 d P A -1
O3 O 0.6169(14) 0.7298(6) 0.5973(2) 0.0354(9) Uani 0.50 1 d P A -1

loop_
_atom_site_aniso_label
_atom_site_aniso_U_11
_atom_site_aniso_U_22
_atom_site_aniso_U_33
_atom_site_aniso_U_23
_atom_site_aniso_U_13
_atom_site_aniso_U_12
O2 0.026(2) 0.030(2) 0.0446(14) -0.003(3) 0.005(3) 0.014(6)
C1 0.024(2) 0.024(3) 0.0274(15) -0.001(3) -0.008(3) 0.0093(17)
C2 0.034(3) 0.022(2) 0.0213(17) 0.007(2) 0.000(2) 0.013(2)
C3 0.040(3) 0.040(3) 0.035(3) 0.004(2) -0.002(2) 0.024(3)
C4 0.049(4) 0.035(3) 0.038(2) -0.002(2) -0.020(3) 0.024(3)
C5 0.034(3) 0.033(3) 0.0340(17) 0.005(3) -0.011(3) 0.010(2)
C6 0.036(3) 0.022(2) 0.0293(19) 0.011(3) -0.002(3) 0.0054(18)
C7 0.031(3) 0.042(3) 0.009(4) -0.001(2) -0.007(2) -0.0009(18)
C8 0.054(4) 0.057(4) 0.040(5) -0.017(3) -0.030(3) 0.004(3)
C9 0.084(6) 0.037(3) 0.066(5) 0.007(3) -0.057(4) -0.002(4)
C10 0.074(6) 0.043(4) 0.028(4) 0.014(3) -0.015(3) 0.010(3)
C11 0.024(2) 0.024(3) 0.0274(15) -0.001(3) -0.008(3) 0.0093(17)
C12 0.034(3) 0.022(2) 0.0213(17) 0.007(2) 0.000(2) 0.013(2)
C13 0.040(3) 0.040(3) 0.035(3) 0.004(2) -0.002(2) 0.024(3)
C14 0.049(4) 0.035(3) 0.038(2) -0.002(2) -0.020(3) 0.024(3)
C15 0.034(3) 0.033(3) 0.0340(17) 0.005(3) -0.011(3) 0.010(2)
C16 0.036(3) 0.022(2) 0.0293(19) 0.011(3) -0.002(3) 0.0054(18)
C17 0.031(3) 0.042(3) 0.009(4) -0.001(2) -0.007(2) -0.0009(18)
C19 0.084(6) 0.037(3) 0.066(5) 0.007(3) -0.057(4) -0.002(4)
C18 0.054(4) 0.057(4) 0.040(5) -0.017(3) -0.030(3) 0.004(3)
C20 0.074(6) 0.043(4) 0.028(4) 0.014(3) -0.015(3) 0.010(3)
Ti1 0.0233(6) 0.0310(6) 0.0283(6) -0.0004(5) -0.0012(4) 0.0087(5)
N3 0.027(5) 0.052(6) 0.043(6) -0.020(4) -0.015(4) 0.014(4)
C39 0.032(4) 0.080(6) 0.047(4) -0.019(4) -0.004(3) 0.029(4)
C40 0.036(4) 0.114(9) 0.044(5) -0.013(5) -0.018(4) 0.037(5)
N4 0.027(3) 0.024(3) 0.045(3) -0.005(2) 0.004(2) -0.007(2)
C41 0.028(4) 0.033(4) 0.064(5) 0.002(3) 0.010(3) -0.006(3)
C42 0.053(7) 0.047(7) 0.070(10) 0.042(7) 0.033(7) 0.024(5)
O4 0.026(2) 0.030(2) 0.0446(14) -0.003(3) 0.005(3) 0.014(6)
N2 0.028(3) 0.022(2) 0.021(2) 0.0027(14) -0.0006(15) 0.009(2)
N1 0.028(3) 0.022(2) 0.021(2) 0.0027(14) -0.0006(15) 0.009(2)
S2 0.0279(14) 0.0278(14) 0.0238(15) 0.0015(6) 0.0021(6) 0.0105(14)
S1 0.0279(14) 0.0278(14) 0.0238(15) 0.0015(6) 0.0021(6) 0.0105(14)
C30 0.024(3) 0.031(3) 0.024(3) 0.008(2) 0.0087(18) 0.0101(15)
C31 0.030(3) 0.032(3) 0.021(3) -0.0005(18) -0.0040(18) 0.012(2)
C32 0.042(3) 0.035(3) 0.028(4) -0.004(2) -0.006(2) 0.018(2)
C33 0.058(4) 0.038(3) 0.036(4) 0.003(2) -0.008(3) 0.006(3)
C34 0.036(3) 0.037(3) 0.044(4) -0.004(2) 0.001(2) 0.012(2)
C35 0.031(3) 0.029(3) 0.036(4) -0.004(2) 0.003(2) 0.0107(18)
C36 0.044(4) 0.040(4) 0.029(3) 0.005(2) -0.003(2) 0.023(4)
C37 0.074(5) 0.073(5) 0.042(5) -0.006(3) -0.006(3) 0.017(4)
C38 0.036(3) 0.030(3) 0.054(5) -0.009(2) -0.004(3) 0.014(3)
C21 0.024(3) 0.031(3) 0.024(3) 0.008(2) 0.0087(18) 0.0101(15)
C22 0.030(3) 0.032(3) 0.021(3) -0.0005(18) -0.0040(18) 0.012(2)
C23 0.042(3) 0.035(3) 0.028(4) -0.004(2) -0.006(2) 0.018(2)
C24 0.058(4) 0.038(3) 0.036(4) 0.003(2) -0.008(3) 0.006(3)
C25 0.036(3) 0.037(3) 0.044(4) -0.004(2) 0.001(2) 0.012(2)
C26 0.031(3) 0.029(3) 0.036(4) -0.004(2) 0.003(2) 0.0107(18)
C27 0.044(4) 0.040(4) 0.029(3) 0.005(2) -0.003(2) 0.023(4)
C28 0.074(5) 0.073(5) 0.042(5) -0.006(3) -0.006(3) 0.017(4)
C29 0.036(3) 0.030(3) 0.054(5) -0.009(2) -0.004(3) 0.014(3)
O1 0.031(3) 0.027(3) 0.0339(14) 0.0019(16) -0.0011(16) 0.004(4)
O3 0.031(3) 0.027(3) 0.0339(14) 0.0019(16) -0.0011(16) 0.004(4)

loop_
_atom_type_symbol
_atom_type_description
_atom_type_scat_dispersion_real
_atom_type_scat_dispersion_imag
_atom_type_scat_source
C C 0.0033 0.0016 'International Tables Vol C Tables 4.2.6.8 and 6.1.1.4'
H H 0.0000 0.0000 'International Tables Vol C Tables 4.2.6.8 and 6.1.1.4'
N N 0.0061 0.0033 'International Tables Vol C Tables 4.2.6.8 and 6.1.1.4'
O O 0.0106 0.0060 'International Tables Vol C Tables 4.2.6.8 and 6.1.1.4'
S S 0.1246 0.1234 'International Tables Vol C Tables 4.2.6.8 and 6.1.1.4'
Ti Ti 0.2776 0.4457 'International Tables Vol C Tables 4.2.6.8 and 6.1.1.4'

loop_
_geom_angle_atom_site_label_1
_geom_angle_atom_site_label_2
_geom_angle_atom_site_label_3
_geom_angle
C2 C1 C6 120.0
C2 C1 C11 115.6(5)
C6 C1 C11 124.1(5)
C1 C2 C3 120.0
C1 C2 N1 118.1(5)
C3 C2 N1 121.6(5)
C4 C3 C2 120.0
C4 C3 H3A 120.0
C2 C3 H3A 120.0
C5 C4 C3 120.0
C5 C4 H4A 120.0
C3 C4 H4A 120.0
C4 C5 C6 120.0
C4 C5 C10 110.1(6)
C6 C5 C10 129.3(6)
C5 C6 C1 120.0
C5 C6 C7 117.2(6)
C1 C6 C7 122.4(6)
C6 C7 C8 112.0(7)
C6 C7 H7A 109.2
C8 C7 H7A 109.2
C6 C7 H7B 109.2
C8 C7 H7B 109.2
H7A C7 H7B 107.9
C7 C8 C9 112.0(6)
C7 C8 H8A 109.2
C9 C8 H8A 109.2
C7 C8 H8B 109.2
C9 C8 H8B 109.2
H8A C8 H8B 107.9
C8 C9 C10 102.9(6)
C8 C9 H9A 111.2
C10 C9 H9A 111.2
C8 C9 H9B 111.2
C10 C9 H9B 111.2
H9A C9 H9B 109.1
C5 C10 C9 100.7(6)
C5 C10 H10A 111.6
C9 C10 H10A 111.6
C5 C10 H10B 111.6
C9 C10 H10B 111.6
H10A C10 H10B 109.4
C12 C11 C16 120.0
C12 C11 C1 121.3(5)
C16 C11 C1 118.6(5)
C11 C12 C13 120.0
C11 C12 N2 118.9(5)
C13 C12 N2 119.9(4)
C14 C13 C12 120.0
C14 C13 H13A 120.0
C12 C13 H13A 120.0
C13 C14 C15 120.0
C13 C14 H14A 120.0
C15 C14 H14A 120.0
C16 C15 C14 120.0
C16 C15 C20 116.2(5)
C14 C15 C20 123.7(6)
C15 C16 C11 120.0
C15 C16 C17 123.5(6)
C11 C16 C17 116.1(6)
C18 C17 C16 117.6(7)
C18 C17 H17A 107.9
C16 C17 H17A 107.9
C18 C17 H17B 107.9
C16 C17 H17B 107.9
H17A C17 H17B 107.2
C20 C19 C18 119.7(6)
C20 C19 H19A 107.4
C18 C19 H19A 107.4
C20 C19 H19B 107.4
C18 C19 H19B 107.4
H19A C19 H19B 106.9
C19 C18 C17 117.3(6)
C19 C18 H18A 108.0
C17 C18 H18A 108.0
C19 C18 H18B 108.0
C17 C18 H18B 108.0
H18A C18 H18B 107.2
C19 C20 C15 119.3(8)
C19 C20 H20A 107.5
C15 C20 H20A 107.5
C19 C20 H20B 107.5
C15 C20 H20B 107.5
H20A C20 H20B 107.0
N4 Ti1 N2 95.5(2)
N4 Ti1 N3 102.4(4)
N2 Ti1 N3 152.2(4)
N4 Ti1 N1 101.6(3)
N2 Ti1 N1 82.2(2)
N3 Ti1 N1 114.3(3)
N4 Ti1 O3 90.9(2)
N2 Ti1 O3 67.7(4)
N3 Ti1 O3 90.6(4)
N1 Ti1 O3 148.4(4)
N4 Ti1 S2 95.2(2)
N2 Ti1 S2 35.7(2)
N3 Ti1 S2 120.4(3)
N1 Ti1 S2 117.06(19)
O3 Ti1 S2 32.1(4)
C39 N3 C40 113.7(8)
C39 N3 Ti1 117.7(6)
C40 N3 Ti1 127.2(7)
C41 N4 C42 115.2(7)
C41 N4 Ti1 127.1(5)
C42 N4 Ti1 117.6(7)
C12 N2 S2 117.1(6)
C12 N2 Ti1 141.0(5)
S2 N2 Ti1 101.4(4)
C2 N1 S1 125.2(6)
C2 N1 Ti1 98.5(4)
S1 N1 Ti1 119.3(3)
O4 S2 O3 109.4(9)
O4 S2 N2 115.6(9)
O3 S2 N2 106.9(4)
O4 S2 C30 108.3(7)
O3 S2 C30 110.0(4)
N2 S2 C30 106.5(4)
O4 S2 Ti1 132.8(7)
O3 S2 Ti1 64.1(3)
N2 S2 Ti1 42.9(3)
C30 S2 Ti1 117.9(2)
O1 S1 N1 96.6(4)
O1 S1 O2 120.4(7)
N1 S1 O2 112.2(7)
O1 S1 C21 109.9(4)
N1 S1 C21 109.7(4)
O2 S1 C21 107.5(5)
C31 C30 C35 120.0
C31 C30 S2 117.4(3)
C35 C30 S2 121.2(3)
C32 C31 C30 120.0
C32 C31 C36 117.1(4)
C30 C31 C36 122.9(4)
C31 C32 C33 120.0
C31 C32 H32A 120.0
C33 C32 H32A 120.0
C34 C33 C32 120.0
C34 C33 C37 119.0(5)
C32 C33 C37 121.0(4)
C35 C34 C33 120.0
C35 C34 H34A 120.0
C33 C34 H34A 120.0
C34 C35 C30 120.0
C34 C35 C38 114.9(4)
C30 C35 C38 125.0(4)
C22 C21 C26 120.0
C22 C21 S1 119.4(3)
C26 C21 S1 119.7(3)
C23 C22 C21 120.0
C23 C22 C27 116.1(3)
C21 C22 C27 123.9(3)
C22 C23 C24 120.0
C22 C23 H23A 120.0
C24 C23 H23A 120.0
C23 C24 C25 120.0
C23 C24 C28 119.8(5)
C25 C24 C28 120.2(5)
C26 C25 C24 120.0
C26 C25 H25A 120.0
C24 C25 H25A 120.0
C25 C26 C21 120.0
C25 C26 C29 114.5(4)
C21 C26 C29 125.5(4)
S2 O3 Ti1 83.8(3)

loop_
_geom_bond_atom_site_label_1
_geom_bond_atom_site_label_2
_geom_bond_distance
O2 S1 1.63(4)
C1 C2 1.3900
C1 C6 1.3900
C1 C11 1.524(3)
C2 C3 1.3900
C2 N1 1.436(7)
C3 C4 1.3900
C3 H3A 0.9500
C4 C5 1.3900
C4 H4A 0.9500
C5 C6 1.3900
C5 C10 1.566(8)
C6 C7 1.509(8)
C7 C8 1.528(8)
C7 H7A 0.9900
C7 H7B 0.9900
C8 C9 1.539(9)
C8 H8A 0.9900
C8 H8B 0.9900
C9 C10 1.589(8)
C9 H9A 0.9900
C9 H9B 0.9900
C10 H10A 0.9900
C10 H10B 0.9900
C11 C12 1.3900
C11 C16 1.3900
C12 C13 1.3900
C12 N2 1.469(8)
C13 C14 1.3900
C13 H13A 0.9500
C14 C15 1.3900
C14 H14A 0.9500
C15 C16 1.3900
C15 C20 1.491(9)
C16 C17 1.521(8)
C17 C18 1.502(7)
C17 H17A 0.9900
C17 H17B 0.9900
C19 C20 1.455(8)
C19 C18 1.459(8)
C19 H19A 0.9900
C19 H19B 0.9900
C18 H18A 0.9900
C18 H18B 0.9900
C20 H20A 0.9900
C20 H20B 0.9900
Ti1 N4 1.864(6)
Ti1 N2 1.874(8)
Ti1 N3 1.928(11)
Ti1 N1 2.407(6)
Ti1 O3 2.444(7)
Ti1 S2 2.701(3)
N3 C39 1.479(10)
N3 C40 1.484(9)
C39 H39A 0.9800
C39 H39B 0.9800
C39 H39C 0.9800
C40 H40A 0.9800
C40 H40B 0.9800
C40 H40C 0.9800
N4 C41 1.473(7)
N4 C42 1.515(9)
C41 H41A 0.9800
C41 H41B 0.9800
C41 H41C 0.9800
C42 H42A 0.9800
C42 H42B 0.9800
C42 H42C 0.9800
O4 S2 1.24(4)
N2 S2 1.609(6)
N1 S1 1.595(6)
S2 O3 1.442(16)
S2 C30 1.799(4)
S1 O1 1.481(15)
S1 C21 1.789(4)
C30 C31 1.3900
C30 C35 1.3900
C31 C32 1.3900
C31 C36 1.513(6)
C32 C33 1.3900
C32 H32A 0.9500
C33 C34 1.3900
C33 C37 1.512(6)
C34 C35 1.3900
C34 H34A 0.9500
C35 C38 1.519(6)
C36 H36A 0.9800
C36 H36B 0.9800
C36 H36C 0.9800
C37 H37A 0.9800
C37 H37B 0.9800
C37 H37C 0.9800
C38 H38A 0.9800
C38 H38B 0.9800
C38 H38C 0.9800
C21 C22 1.3900
C21 C26 1.3900
C22 C23 1.3900
C22 C27 1.519(5)
C23 C24 1.3900
C23 H23A 0.9500
C24 C25 1.3900
C24 C28 1.497(6)
C25 C26 1.3900
C25 H25A 0.9500
C26 C29 1.516(6)
C27 H27A 0.9800
C27 H27B 0.9800
C27 H27C 0.9800
C28 H28A 0.9800
C28 H28B 0.9800
C28 H28C 0.9800
C29 H29A 0.9800
C29 H29B 0.9800
C29 H29C 0.9800

loop_
_geom_torsion_atom_site_label_1
_geom_torsion_atom_site_label_2
_geom_torsion_atom_site_label_3
_geom_torsion_atom_site_label_4
_geom_torsion
C6 C1 C2 C3 0.0
C11 C1 C2 C3 -174.8(6)
C6 C1 C2 N1 -174.0(6)
C11 C1 C2 N1 11.3(7)
C1 C2 C3 C4 0.0
N1 C2 C3 C4 173.7(7)
C2 C3 C4 C5 0.0
C3 C4 C5 C6 0.0
C3 C4 C5 C10 -172.1(8)
C4 C5 C6 C1 0.0
C10 C5 C6 C1 170.4(9)
C4 C5 C6 C7 -172.8(8)
C10 C5 C6 C7 -2.4(9)
C2 C1 C6 C5 0.0
C11 C1 C6 C5 174.3(6)
C2 C1 C6 C7 172.4(9)
C11 C1 C6 C7 -13.3(7)
C5 C6 C7 C8 6.3(9)
C1 C6 C7 C8 -166.3(5)
C6 C7 C8 C9 -44.3(9)
C7 C8 C9 C10 76.4(8)
C4 C5 C10 C9 -156.8(6)
C6 C5 C10 C9 32.1(10)
C8 C9 C10 C5 -62.6(9)
C2 C1 C11 C12 -76.2(3)
C6 C1 C11 C12 109.3(6)
C2 C1 C11 C16 107.2(5)
C6 C1 C11 C16 -67.3(3)
C16 C11 C12 C13 0.0
C1 C11 C12 C13 -176.6(6)
C16 C11 C12 N2 -167.5(6)
C1 C11 C12 N2 15.9(7)
C11 C12 C13 C14 0.0
N2 C12 C13 C14 167.4(7)
C12 C13 C14 C15 0.0
C13 C14 C15 C16 0.0
C13 C14 C15 C20 176.2(9)
C14 C15 C16 C11 0.0
C20 C15 C16 C11 -176.4(9)
C14 C15 C16 C17 -172.5(9)
C20 C15 C16 C17 11.0(9)
C12 C11 C16 C15 0.0
C1 C11 C16 C15 176.7(6)
C12 C11 C16 C17 173.1(8)
C1 C11 C16 C17 -10.3(7)
C15 C16 C17 C18 0.5(11)
C11 C16 C17 C18 -172.4(7)
C20 C19 C18 C17 -18.3(16)
C16 C17 C18 C19 2.8(14)
C18 C19 C20 C15 31.0(16)
C16 C15 C20 C19 -26.6(12)
C14 C15 C20 C19 157.1(8)
N4 Ti1 N3 C39 -71.7(9)
N2 Ti1 N3 C39 159.6(7)
N1 Ti1 N3 C39 37.3(10)
O3 Ti1 N3 C39 -162.8(9)
S2 Ti1 N3 C39 -175.3(7)
N4 Ti1 N3 C40 122.9(10)
N2 Ti1 N3 C40 -5.8(17)
N1 Ti1 N3 C40 -128.2(10)
O3 Ti1 N3 C40 31.8(11)
S2 Ti1 N3 C40 19.2(12)
N2 Ti1 N4 C41 164.2(6)
N3 Ti1 N4 C41 5.7(7)
N1 Ti1 N4 C41 -112.7(6)
O3 Ti1 N4 C41 96.5(7)
S2 Ti1 N4 C41 128.3(6)
N2 Ti1 N4 C42 -20.5(9)
N3 Ti1 N4 C42 -179.0(10)
N1 Ti1 N4 C42 62.7(9)
O3 Ti1 N4 C42 -88.2(10)
S2 Ti1 N4 C42 -56.4(9)
C11 C12 N2 S2 -128.8(5)
C13 C12 N2 S2 63.7(6)
C11 C12 N2 Ti1 41.6(8)
C13 C12 N2 Ti1 -125.9(6)
N4 Ti1 N2 C12 97.4(6)
N3 Ti1 N2 C12 -132.6(9)
N1 Ti1 N2 C12 -3.6(6)
O3 Ti1 N2 C12 -173.8(7)
S2 Ti1 N2 C12 -171.3(8)
N4 Ti1 N2 S2 -91.3(3)
N3 Ti1 N2 S2 38.7(9)
N1 Ti1 N2 S2 167.7(3)
O3 Ti1 N2 S2 -2.5(2)
C1 C2 N1 S1 -143.3(5)
C3 C2 N1 S1 42.8(8)
C1 C2 N1 Ti1 81.3(4)
C3 C2 N1 Ti1 -92.6(5)
N4 Ti1 N1 C2 -172.1(4)
N2 Ti1 N1 C2 -78.1(4)
N3 Ti1 N1 C2 78.5(6)
O3 Ti1 N1 C2 -60.6(6)
S2 Ti1 N1 C2 -70.0(4)
N4 Ti1 N1 S1 49.1(5)
N2 Ti1 N1 S1 143.1(5)
N3 Ti1 N1 S1 -60.4(6)
O3 Ti1 N1 S1 160.5(4)
S2 Ti1 N1 S1 151.1(4)
C12 N2 S2 O4 -59.9(10)
Ti1 N2 S2 O4 126.2(9)
C12 N2 S2 O3 178.0(4)
Ti1 N2 S2 O3 4.1(4)
C12 N2 S2 C30 60.4(6)
Ti1 N2 S2 C30 -113.4(4)
C12 N2 S2 Ti1 173.9(6)
N4 Ti1 S2 O4 9.7(13)
N2 Ti1 S2 O4 -82.5(13)
N3 Ti1 S2 O4 117.3(13)
N1 Ti1 S2 O4 -96.2(12)
O3 Ti1 S2 O4 93.1(12)
N4 Ti1 S2 O3 -83.4(3)
N2 Ti1 S2 O3 -175.6(4)
N3 Ti1 S2 O3 24.2(5)
N1 Ti1 S2 O3 170.7(3)
N4 Ti1 S2 N2 92.2(3)
N3 Ti1 S2 N2 -160.2(5)
N1 Ti1 S2 N2 -13.7(4)
O3 Ti1 S2 N2 175.6(4)
N4 Ti1 S2 C30 176.6(5)
N2 Ti1 S2 C30 84.4(5)
N3 Ti1 S2 C30 -75.8(6)
N1 Ti1 S2 C30 70.7(5)
O3 Ti1 S2 C30 -100.0(5)
C2 N1 S1 O1 -178.8(5)
Ti1 N1 S1 O1 -51.6(4)
C2 N1 S1 O2 -52.1(8)
Ti1 N1 S1 O2 75.1(7)
C2 N1 S1 C21 67.3(7)
Ti1 N1 S1 C21 -165.5(4)
O4 S2 C30 C31 -156.7(9)
O3 S2 C30 C31 -37.1(5)
N2 S2 C30 C31 78.3(5)
Ti1 S2 C30 C31 33.4(5)
O4 S2 C30 C35 10.2(10)
O3 S2 C30 C35 129.8(4)
N2 S2 C30 C35 -114.8(4)
Ti1 S2 C30 C35 -159.7(3)
C35 C30 C31 C32 0.0
S2 C30 C31 C32 167.0(4)
C35 C30 C31 C36 178.3(3)
S2 C30 C31 C36 -14.7(4)
C30 C31 C32 C33 0.0
C36 C31 C32 C33 -178.4(3)
C31 C32 C33 C34 0.0
C31 C32 C33 C37 -179.2(3)
C32 C33 C34 C35 0.0
C37 C33 C34 C35 179.2(3)
C33 C34 C35 C30 0.0
C33 C34 C35 C38 178.5(2)
C31 C30 C35 C34 0.0
S2 C30 C35 C34 -166.5(4)
C31 C30 C35 C38 -178.4(3)
S2 C30 C35 C38 15.1(5)
O1 S1 C21 C22 -34.1(5)
N1 S1 C21 C22 70.9(5)
O2 S1 C21 C22 -166.9(7)
O1 S1 C21 C26 134.7(3)
N1 S1 C21 C26 -120.2(4)
O2 S1 C21 C26 2.0(9)
C26 C21 C22 C23 0.0
S1 C21 C22 C23 168.8(4)
C26 C21 C22 C27 178.9(3)
S1 C21 C22 C27 -12.3(5)
C21 C22 C23 C24 0.0
C27 C22 C23 C24 -179.0(3)
C22 C23 C24 C25 0.0
C22 C23 C24 C28 -179.2(3)
C23 C24 C25 C26 0.0
C28 C24 C25 C26 179.2(3)
C24 C25 C26 C21 0.0
C24 C25 C26 C29 178.2(2)
C22 C21 C26 C25 0.0
S1 C21 C26 C25 -168.8(4)
C22 C21 C26 C29 -178.0(3)
S1 C21 C26 C29 13.2(5)
O4 S2 O3 Ti1 -129.0(7)
N2 S2 O3 Ti1 -3.1(3)
C30 S2 O3 Ti1 112.1(3)
N4 Ti1 O3 S2 98.3(3)
N2 Ti1 O3 S2 2.8(3)
N3 Ti1 O3 S2 -159.3(4)
N1 Ti1 O3 S2 -15.9(6)
